data_7129056
loop_
_publ_author_name
'Zhang, Xiao-Yan'
'Shao, Ya-Ping'
'Guo, Bao-Kuan'
'Zhang, Kun'
'Zhang, Fu-Min'
'Zhang, Xiao-Ming'
'Tu, Yong-Qiang'

_publ_section_title
;
 Catalytic enantioselective synthesis of chiral spirocyclic 1,3-diketones
 <i>via</i> organo-cation catalysis.
;
_journal_issue 85
_journal_name_full 'Chemical communications (Cambridge, England)'
_journal_page_first 11233
_journal_page_last 11235
_journal_paper_doi 10.1039/d1cc05205e
_journal_volume 57
_journal_year 2021
_chemical_absolute_configuration ad
_chemical_formula_moiety 'C13 H11 Cl O2'
_chemical_formula_sum 'C13 H11 Cl O2'
_chemical_formula_weight 234.67
_space_group_crystal_system orthorhombic
_space_group_IT_number 19
_space_group_name_Hall 'P 2ac 2ab'
_space_group_name_H-M_alt 'P 21 21 21'
_atom_sites_solution_hydrogens geom
_atom_sites_solution_primary dual
_audit_creation_date 2021-06-25
_audit_creation_method
;
Olex2 1.3
(compiled 2020.11.12 svn.r5f609507 for OlexSys, GUI svn.r6032)
;
_audit_update_record
;
2021-06-28 deposited with the CCDC.	2021-10-01 downloaded from the CCDC.
;
_cell_angle_alpha 90
_cell_angle_beta 90
_cell_angle_gamma 90
_cell_formula_units_Z 4
_cell_length_a 6.90260(14)
_cell_length_b 6.93126(15)
_cell_length_c 23.3243(4)
_cell_measurement_reflns_used 5980
_cell_measurement_temperature 293.0(7)
_cell_measurement_theta_max 76.0770
_cell_measurement_theta_min 3.7720
_cell_volume 1115.92(4)
_computing_cell_refinement 'CrysAlisPro 1.171.41.105a (Rigaku OD, 2021)'
_computing_data_collection 'CrysAlisPro 1.171.41.105a (Rigaku OD, 2021)'
_computing_data_reduction 'CrysAlisPro 1.171.41.105a (Rigaku OD, 2021)'
_computing_molecular_graphics 'Olex2 1.3 (Dolomanov et al., 2009)'
_computing_publication_material 'Olex2 1.3 (Dolomanov et al., 2009)'
_computing_structure_refinement 'SHELXL 2018/1 (Sheldrick, 2015)'
_computing_structure_solution 'SHELXT  (Sheldrick, 2015)'
_diffrn_ambient_environment air
_diffrn_ambient_temperature 293.0(7)
_diffrn_detector 'Hybrid Pixel Array Detector'
_diffrn_detector_area_resol_mean 10.0000
_diffrn_detector_type HyPix
_diffrn_measured_fraction_theta_full 1.000
_diffrn_measured_fraction_theta_max 0.982
_diffrn_measurement_details
;
List of Runs (angles in degrees, time in seconds):

  # Type    Start    End  Width  t~exp~   \w     \q     \k     \f   Frames
#--------------------------------------------------------------------------
  1  \w     33.00  66.00   0.50    0.30    --  104.25 -61.00  90.00   66
  2  \w     32.00  57.00   0.50    0.30    --  104.25 -61.00 -60.00   50
  3  \w     36.00  96.00   0.50    0.30    --  104.25 -77.00 -90.00  120
  4  \w     44.00  69.00   0.50    0.30    --  104.25 -61.00-150.00   50
  5  \w     64.00 171.00   0.50    0.30    --  104.25   7.00 -79.00  214
  6  \w    -16.00  18.00   0.50    0.10    --  -46.32  19.00-120.00   68
  7  \w    -24.00   8.00   0.50    0.10    --  -46.32  19.00 -30.00   64
  8  \w    -22.00  22.00   0.50    0.10    --  -46.32  19.00  60.00   88
  9  \w    -56.00 -30.00   0.50    0.30    -- -102.00  61.00 150.00   52
 10  \w    -64.00 -38.00   0.50    0.30    -- -102.00  61.00 120.00   52
 11  \w    -68.00 -43.00   0.50    0.30    -- -102.00  61.00   0.00   50
 12  \w   -114.00 -89.00   0.50    0.30    -- -102.00 -30.00-150.00   50
 13  \w   -117.00 -92.00   0.50    0.10    --  -46.32-138.00-123.00   50
 14  \w   -115.00 -71.00   0.50    0.30    -- -102.00-131.00  52.00   88
 15  \w   -156.00-120.00   0.50    0.30    -- -102.00-131.00  52.00   72
 16  \w   -174.00-136.00   0.50    0.30    -- -102.00 -30.00-150.00   76
 17  \w    -87.00 -49.00   0.50    0.30    -- -102.00 123.00  38.00   76
 18  \w     31.00  72.00   0.50    0.10    --   46.32-149.00 154.00   82
 19  \w     77.00 109.00   0.50    0.10    --   46.32-149.00 154.00   64
 20  \w     33.00  58.00   0.50    0.30    --  104.25 -94.00-120.00   50
 21  \w     76.00 106.00   0.50    0.30    --  104.25 -94.00-120.00   60
 22  \w   -120.00 -87.00   0.50    0.30    -- -102.00 138.00 -60.00   66
 23  \w    -35.00   7.00   0.50    0.10    --  -46.32  37.00 -30.00   84
 24  \w    -13.00  28.00   0.50    0.10    --  -46.32   7.00 -79.00   82
 25  \w   -100.00 -50.00   0.50    0.10    --  -46.32  -7.00 104.00  100
 26  \w    -19.00   7.00   0.50    0.10    --  -46.32  19.00 -60.00   52
 27  \w     58.00  97.00   0.50    0.30    --  104.25-125.00-120.00   78
 28  \w    149.00 176.00   0.50    0.30    --  104.25  45.00 150.00   54
 29  \w     97.00 123.00   0.50    0.30    --  104.25 125.00  90.00   52
 30  \w     73.00  99.00   0.50    0.30    --  104.25 -94.00 -90.00   52
 31  \w    100.00 125.00   0.50    0.30    --  104.25  45.00 150.00   50
;
_diffrn_measurement_device 'four-circle diffractometer'
_diffrn_measurement_device_type 'XtaLAB Synergy R, DW system, HyPix'
_diffrn_measurement_method '\w scans'
_diffrn_orient_matrix_type 'CrysAlisPro convention (1999,Acta A55,543-557)'
_diffrn_orient_matrix_UB_11 0.0081287000
_diffrn_orient_matrix_UB_12 0.0208962000
_diffrn_orient_matrix_UB_13 0.0657141000
_diffrn_orient_matrix_UB_21 0.2229002000
_diffrn_orient_matrix_UB_22 0.0053192000
_diffrn_orient_matrix_UB_23 -0.0025746000
_diffrn_orient_matrix_UB_31 -0.0060850000
_diffrn_orient_matrix_UB_32 0.2212591000
_diffrn_orient_matrix_UB_33 -0.0061627000
_diffrn_radiation_monochromator mirror
_diffrn_radiation_probe x-ray
_diffrn_radiation_type 'Cu K\a'
_diffrn_radiation_wavelength 1.54184
_diffrn_reflns_av_R_equivalents 0.0237
_diffrn_reflns_av_unetI/netI 0.0182
_diffrn_reflns_Laue_measured_fraction_full 1.000
_diffrn_reflns_Laue_measured_fraction_max 0.982
_diffrn_reflns_limit_h_max 8
_diffrn_reflns_limit_h_min -8
_diffrn_reflns_limit_k_max 8
_diffrn_reflns_limit_k_min -5
_diffrn_reflns_limit_l_max 29
_diffrn_reflns_limit_l_min -28
_diffrn_reflns_number 8732
_diffrn_reflns_point_group_measured_fraction_full 0.999
_diffrn_reflns_point_group_measured_fraction_max 0.962
_diffrn_reflns_theta_full 67.684
_diffrn_reflns_theta_max 76.180
_diffrn_reflns_theta_min 3.790
_diffrn_source 'Rotating-anode X-ray tube'
_diffrn_source_type 'Rigaku (Cu) X-ray Source'
_exptl_absorpt_coefficient_mu 2.876
_exptl_absorpt_correction_T_max 1.00000
_exptl_absorpt_correction_T_min 0.80911
_exptl_absorpt_correction_type multi-scan
_exptl_absorpt_process_details
;
CrysAlisPro 1.171.41.105a (Rigaku Oxford Diffraction, 2021)
Empirical absorption correction using spherical harmonics,
implemented in SCALE3 ABSPACK scaling algorithm.
;
_exptl_crystal_colour 'clear light colourless'
_exptl_crystal_colour_lustre clear
_exptl_crystal_colour_modifier light
_exptl_crystal_colour_primary colourless
_exptl_crystal_density_diffrn 1.397
_exptl_crystal_description block
_exptl_crystal_F_000 488
_exptl_crystal_size_max 0.11
_exptl_crystal_size_mid 0.08
_exptl_crystal_size_min 0.05
_refine_diff_density_max 0.154
_refine_diff_density_min -0.250
_refine_diff_density_rms 0.045
_refine_ls_abs_structure_details
;
 Flack x determined using 763 quotients [(I+)-(I-)]/[(I+)+(I-)]
 (Parsons, Flack and Wagner, Acta Cryst. B69 (2013) 249-259).
;
_refine_ls_abs_structure_Flack 0.000(8)
_refine_ls_extinction_method none
_refine_ls_goodness_of_fit_ref 1.075
_refine_ls_hydrogen_treatment constr
_refine_ls_matrix_type full
_refine_ls_number_parameters 145
_refine_ls_number_reflns 2262
_refine_ls_number_restraints 0
_refine_ls_restrained_S_all 1.075
_refine_ls_R_factor_all 0.0363
_refine_ls_R_factor_gt 0.0335
_refine_ls_shift/su_max 0.000
_refine_ls_shift/su_mean 0.000
_refine_ls_structure_factor_coef Fsqd
_refine_ls_weighting_details 'w=1/[\s^2^(Fo^2^)+(0.0481P)^2^+0.1060P] where P=(Fo^2^+2Fc^2^)/3'
_refine_ls_weighting_scheme calc
_refine_ls_wR_factor_gt 0.0862
_refine_ls_wR_factor_ref 0.0884
_reflns_Friedel_coverage 0.650
_reflns_Friedel_fraction_full 0.996
_reflns_Friedel_fraction_max 0.932
_reflns_number_gt 2080
_reflns_number_total 2262
_reflns_threshold_expression 'I > 2\s(I)'
_cod_data_source_file d1cc05205e2.cif
_cod_data_source_block zhangxiaoyan_0623-2_auto
_cod_depositor_comments 'Adding full bibliography for 7129056--7129057.cif.'
_cod_database_code 7129056
_shelx_shelxl_version_number 2018/1
_shelx_space_group_comment
;
The symmetry employed for this shelxl refinement is uniquely defined
by the following loop, which should always be used as a source of
symmetry information in preference to the above space-group names.
They are only intended as comments.
;
_reflns_odcompleteness_completeness 100.00
_reflns_odcompleteness_iscentric 1
_reflns_odcompleteness_theta 66.97
_olex2_refinement_description
;
1. Fixed Uiso
 At 1.2 times of:
  All C(H) groups, All C(H,H) groups
2.a Secondary CH2 refined with riding coordinates:
 C2(H2A,H2B), C3(H3A,H3B), C4(H4A,H4B), C7(H7A,H7B)
2.b Aromatic/amide H refined with riding coordinates:
 C9(H9), C10(H10), C12(H12)
;
_olex2_submission_special_instructions 'No special instructions were received'
_oxdiff_exptl_absorpt_empirical_details
;
Empirical correction (ABSPACK) includes:
- Absorption correction using spherical harmonics
- Frame scaling
;
_oxdiff_exptl_absorpt_empirical_full_max 1.377
_oxdiff_exptl_absorpt_empirical_full_min 0.646

loop_
_space_group_symop_operation_xyz
'x, y, z'
'-x+1/2, -y, z+1/2'
'-x, y+1/2, -z+1/2'
'x+1/2, -y+1/2, -z'

loop_
_atom_site_label
_atom_site_type_symbol
_atom_site_fract_x
_atom_site_fract_y
_atom_site_fract_z
_atom_site_U_iso_or_equiv
_atom_site_adp_type
_atom_site_occupancy
_atom_site_site_symmetry_order
_atom_site_calc_flag
_atom_site_refinement_flags_posn
_atom_site_refinement_flags_adp
_atom_site_refinement_flags_occupancy
_atom_site_disorder_assembly
_atom_site_disorder_group
Cl1 Cl 0.32120(12) 0.26367(12) 0.59342(3) 0.0771(3) Uani 1 1 d . . . . .
O1 O 0.2855(4) 0.9859(2) 0.39496(9) 0.0729(6) Uani 1 1 d . . . . .
O2 O 0.6037(3) 0.7433(4) 0.31068(9) 0.0811(6) Uani 1 1 d . . . . .
C1 C 0.2954(3) 0.6981(3) 0.45243(9) 0.0416(4) Uani 1 1 d . . . . .
C13 C 0.4328(4) 0.7260(4) 0.30278(10) 0.0502(5) Uani 1 1 d . . . . .
C2 C 0.3298(5) 0.7460(5) 0.24628(10) 0.0707(7) Uani 1 1 d . . . . .
H2A H 0.404285 0.687316 0.215639 0.085 Uiso 1 1 calc R U . . .
H2B H 0.307768 0.880748 0.237100 0.085 Uiso 1 1 calc R U . . .
C3 C 0.1409(5) 0.6417(5) 0.25493(11) 0.0672(7) Uani 1 1 d . . . . .
H3A H 0.155723 0.504440 0.248111 0.081 Uiso 1 1 calc R U . . .
H3B H 0.041661 0.691796 0.229532 0.081 Uiso 1 1 calc R U . . .
C4 C 0.0909(4) 0.6811(4) 0.31695(11) 0.0579(6) Uani 1 1 d . . . . .
H4A H 0.001706 0.584701 0.331498 0.070 Uiso 1 1 calc R U . . .
H4B H 0.032406 0.807604 0.321150 0.070 Uiso 1 1 calc R U . . .
C5 C 0.2855(3) 0.6713(3) 0.34881(9) 0.0426(5) Uani 1 1 d . . . . .
C6 C 0.2902(3) 0.8117(3) 0.39958(9) 0.0455(5) Uani 1 1 d . . . . .
C7 C 0.3295(4) 0.4720(3) 0.37534(9) 0.0519(5) Uani 1 1 d . . . . .
H7A H 0.235600 0.376858 0.362822 0.062 Uiso 1 1 calc R U . . .
H7B H 0.458220 0.428537 0.364743 0.062 Uiso 1 1 calc R U . . .
C8 C 0.3156(3) 0.5046(3) 0.43913(8) 0.0421(4) Uani 1 1 d . . . . .
C9 C 0.2813(3) 0.7599(4) 0.50915(9) 0.0506(5) Uani 1 1 d . . . . .
H9 H 0.267397 0.890248 0.517683 0.061 Uiso 1 1 calc R U . . .
C10 C 0.2883(4) 0.6249(4) 0.55223(10) 0.0535(5) Uani 1 1 d . . . . .
H10 H 0.277264 0.662268 0.590388 0.064 Uiso 1 1 calc R U . . .
C11 C 0.3121(4) 0.4322(4) 0.53801(9) 0.0515(5) Uani 1 1 d . . . . .
C12 C 0.3263(4) 0.3679(3) 0.48237(10) 0.0524(5) Uani 1 1 d . . . . .
H12 H 0.342479 0.237602 0.474097 0.063 Uiso 1 1 calc R U . . .

loop_
_atom_site_aniso_label
_atom_site_aniso_U_11
_atom_site_aniso_U_22
_atom_site_aniso_U_33
_atom_site_aniso_U_23
_atom_site_aniso_U_13
_atom_site_aniso_U_12
Cl1 0.0956(5) 0.0934(5) 0.0422(3) 0.0231(3) -0.0003(3) -0.0075(4)
O1 0.1138(16) 0.0417(9) 0.0630(11) -0.0002(8) -0.0009(11) 0.0096(10)
O2 0.0527(10) 0.1141(16) 0.0765(13) -0.0118(14) 0.0096(9) -0.0173(12)
C1 0.0404(10) 0.0460(11) 0.0385(10) -0.0041(8) 0.0005(8) 0.0024(9)
C13 0.0579(14) 0.0491(12) 0.0436(11) -0.0038(10) 0.0056(9) -0.0070(10)
C2 0.093(2) 0.0790(17) 0.0406(11) 0.0131(12) 0.0025(13) -0.0065(18)
C3 0.0738(18) 0.0765(17) 0.0513(14) -0.0016(13) -0.0181(13) 0.0004(14)
C4 0.0503(12) 0.0674(15) 0.0560(14) 0.0009(12) -0.0072(11) -0.0001(11)
C5 0.0467(11) 0.0449(11) 0.0363(10) 0.0022(8) 0.0000(9) 0.0006(9)
C6 0.0495(11) 0.0441(10) 0.0429(11) -0.0015(9) 0.0003(10) 0.0054(9)
C7 0.0779(16) 0.0427(10) 0.0350(10) -0.0007(9) 0.0014(11) 0.0079(11)
C8 0.0480(11) 0.0450(11) 0.0334(9) -0.0003(8) 0.0003(9) 0.0017(9)
C9 0.0539(12) 0.0557(12) 0.0423(11) -0.0097(10) 0.0025(9) 0.0047(11)
C10 0.0503(12) 0.0763(15) 0.0339(10) -0.0075(11) 0.0015(9) -0.0008(12)
C11 0.0493(12) 0.0687(15) 0.0364(10) 0.0084(10) 0.0008(10) -0.0034(11)
C12 0.0667(15) 0.0499(12) 0.0406(10) 0.0038(9) 0.0019(11) 0.0014(11)

loop_
_atom_type_symbol
_atom_type_description
_atom_type_scat_dispersion_real
_atom_type_scat_dispersion_imag
_atom_type_scat_source
C C 0.0181 0.0091 'International Tables Vol C Tables 4.2.6.8 and 6.1.1.4'
H H 0.0000 0.0000 'International Tables Vol C Tables 4.2.6.8 and 6.1.1.4'
Cl Cl 0.3639 0.7018 'International Tables Vol C Tables 4.2.6.8 and 6.1.1.4'
O O 0.0492 0.0322 'International Tables Vol C Tables 4.2.6.8 and 6.1.1.4'

loop_
_geom_angle_atom_site_label_1
_geom_angle_atom_site_label_2
_geom_angle_atom_site_label_3
_geom_angle
_geom_angle_site_symmetry_1
_geom_angle_site_symmetry_3
_geom_angle_publ_flag
C8 C1 C6 109.60(18) . . ?
C8 C1 C9 121.2(2) . . ?
C9 C1 C6 129.2(2) . . ?
O2 C13 C2 126.2(2) . . ?
O2 C13 C5 124.9(2) . . ?
C2 C13 C5 108.9(2) . . ?
C13 C2 H2A 110.9 . . ?
C13 C2 H2B 110.9 . . ?
C13 C2 C3 104.3(2) . . ?
H2A C2 H2B 108.9 . . ?
C3 C2 H2A 110.9 . . ?
C3 C2 H2B 110.9 . . ?
C2 C3 H3A 111.0 . . ?
C2 C3 H3B 111.0 . . ?
C2 C3 C4 103.8(2) . . ?
H3A C3 H3B 109.0 . . ?
C4 C3 H3A 111.0 . . ?
C4 C3 H3B 111.0 . . ?
C3 C4 H4A 110.8 . . ?
C3 C4 H4B 110.8 . . ?
C3 C4 C5 104.8(2) . . ?
H4A C4 H4B 108.9 . . ?
C5 C4 H4A 110.8 . . ?
C5 C4 H4B 110.8 . . ?
C13 C5 C4 103.35(18) . . ?
C13 C5 C6 111.81(18) . . ?
C13 C5 C7 111.90(19) . . ?
C4 C5 C7 113.9(2) . . ?
C6 C5 C4 111.33(18) . . ?
C6 C5 C7 104.74(16) . . ?
O1 C6 C1 127.7(2) . . ?
O1 C6 C5 124.3(2) . . ?
C1 C6 C5 108.03(17) . . ?
C5 C7 H7A 110.9 . . ?
C5 C7 H7B 110.9 . . ?
H7A C7 H7B 108.9 . . ?
C8 C7 C5 104.42(17) . . ?
C8 C7 H7A 110.9 . . ?
C8 C7 H7B 110.9 . . ?
C1 C8 C7 111.87(18) . . ?
C1 C8 C12 120.33(19) . . ?
C12 C8 C7 127.77(19) . . ?
C1 C9 H9 120.6 . . ?
C10 C9 C1 118.8(2) . . ?
C10 C9 H9 120.6 . . ?
C9 C10 H10 120.5 . . ?
C9 C10 C11 119.0(2) . . ?
C11 C10 H10 120.5 . . ?
C10 C11 Cl1 118.20(17) . . ?
C12 C11 Cl1 118.64(19) . . ?
C12 C11 C10 123.2(2) . . ?
C8 C12 H12 121.3 . . ?
C11 C12 C8 117.4(2) . . ?
C11 C12 H12 121.3 . . ?

loop_
_geom_bond_atom_site_label_1
_geom_bond_atom_site_label_2
_geom_bond_distance
_geom_bond_site_symmetry_2
_geom_bond_publ_flag
Cl1 C11 1.743(2) . ?
O1 C6 1.213(3) . ?
O2 C13 1.200(3) . ?
C1 C6 1.463(3) . ?
C1 C8 1.384(3) . ?
C1 C9 1.394(3) . ?
C13 C2 1.504(3) . ?
C13 C5 1.526(3) . ?
C2 H2A 0.9700 . ?
C2 H2B 0.9700 . ?
C2 C3 1.504(4) . ?
C3 H3A 0.9700 . ?
C3 H3B 0.9700 . ?
C3 C4 1.512(4) . ?
C4 H4A 0.9700 . ?
C4 H4B 0.9700 . ?
C4 C5 1.537(3) . ?
C5 C6 1.533(3) . ?
C5 C7 1.544(3) . ?
C7 H7A 0.9700 . ?
C7 H7B 0.9700 . ?
C7 C8 1.508(3) . ?
C8 C12 1.386(3) . ?
C9 H9 0.9300 . ?
C9 C10 1.374(4) . ?
C10 H10 0.9300 . ?
C10 C11 1.386(4) . ?
C11 C12 1.376(3) . ?
C12 H12 0.9300 . ?

loop_
_geom_torsion_atom_site_label_1
_geom_torsion_atom_site_label_2
_geom_torsion_atom_site_label_3
_geom_torsion_atom_site_label_4
_geom_torsion
_geom_torsion_site_symmetry_1
_geom_torsion_site_symmetry_2
_geom_torsion_site_symmetry_3
_geom_torsion_site_symmetry_4
_geom_torsion_publ_flag
Cl1 C11 C12 C8 179.0(2) . . . . ?
O2 C13 C2 C3 159.6(3) . . . . ?
O2 C13 C5 C4 176.8(3) . . . . ?
O2 C13 C5 C6 57.0(3) . . . . ?
O2 C13 C5 C7 -60.2(3) . . . . ?
C1 C8 C12 C11 1.3(4) . . . . ?
C1 C9 C10 C11 1.0(3) . . . . ?
C13 C2 C3 C4 34.7(3) . . . . ?
C13 C5 C6 O1 49.2(3) . . . . ?
C13 C5 C6 C1 -132.36(19) . . . . ?
C13 C5 C7 C8 132.4(2) . . . . ?
C2 C13 C5 C4 -5.5(2) . . . . ?
C2 C13 C5 C6 -125.3(2) . . . . ?
C2 C13 C5 C7 117.5(2) . . . . ?
C2 C3 C4 C5 -38.7(3) . . . . ?
C3 C4 C5 C13 26.9(2) . . . . ?
C3 C4 C5 C6 147.1(2) . . . . ?
C3 C4 C5 C7 -94.8(2) . . . . ?
C4 C5 C6 O1 -65.8(3) . . . . ?
C4 C5 C6 C1 112.6(2) . . . . ?
C4 C5 C7 C8 -110.8(2) . . . . ?
C5 C13 C2 C3 -18.1(3) . . . . ?
C5 C7 C8 C1 -7.9(3) . . . . ?
C5 C7 C8 C12 174.0(2) . . . . ?
C6 C1 C8 C7 1.1(3) . . . . ?
C6 C1 C8 C12 179.3(2) . . . . ?
C6 C1 C9 C10 179.4(2) . . . . ?
C6 C5 C7 C8 11.1(3) . . . . ?
C7 C5 C6 O1 170.6(3) . . . . ?
C7 C5 C6 C1 -11.0(2) . . . . ?
C7 C8 C12 C11 179.2(3) . . . . ?
C8 C1 C6 O1 -175.2(3) . . . . ?
C8 C1 C6 C5 6.4(2) . . . . ?
C8 C1 C9 C10 0.2(3) . . . . ?
C9 C1 C6 O1 5.5(4) . . . . ?
C9 C1 C6 C5 -172.9(2) . . . . ?
C9 C1 C8 C7 -179.6(2) . . . . ?
C9 C1 C8 C12 -1.3(4) . . . . ?
C9 C10 C11 Cl1 179.83(18) . . . . ?
C9 C10 C11 C12 -1.0(4) . . . . ?
C10 C11 C12 C8 -0.1(4) . . . . ?
